data_2019359
loop_
_publ_author_name
'Zhurov, Vladimir V.'
'Zhurova, Elizabeth A.'
'Stash, Adam I.'
'Pinkerton, A. Alan'

_publ_section_title
;
 Importance of the consideration of anharmonic motion in charge-density
 studies: a comparison of variable-temperature studies on two explosives,
 RDX and HMX
;
_journal_issue 2
_journal_name_full 'Acta Crystallographica Section A Foundations of Crystallography'
_journal_page_first 160
_journal_page_last 173
_journal_paper_doi 10.1107/S0108767310052219
_journal_volume 67
_journal_year 2011
_chemical_formula_moiety 'C3 H6 N6 O6 '
_chemical_formula_sum 'C3 H6 N6 O6'
_chemical_formula_weight 222.14
_space_group_IT_number 61
_symmetry_cell_setting orthorhombic
_symmetry_space_group_name_Hall '-P 2ac 2ab'
_symmetry_space_group_name_H-M 'P b c a'
_atom_type_scat_source 'Volkov et al, (2006)'
_cell_angle_alpha 90.000
_cell_angle_beta 90.000
_cell_angle_gamma 90.000
_cell_formula_units_Z 8
_cell_length_a 11.6103(4)
_cell_length_b 10.7291(3)
_cell_length_c 13.2013(4)
_cell_measurement_reflns_used 238374
_cell_measurement_temperature 298
_cell_measurement_theta_max 41.43
_cell_measurement_theta_min 3.011
_cell_volume 1644.46(9)
_computing_cell_refinement 'Otwinowski & Minor (1997)'
_computing_data_collection CrystalClear,(2005)
_computing_data_reduction 'Zhurov et al,(2005)'
_computing_molecular_graphics 'Volkov et al, (2006)'
_computing_publication_material 'Volkov et al, (2006)'
_computing_structure_refinement 'Volkov et al, (2006)'
_computing_structure_solution 'Sheldrick (1997)'
_diffrn_ambient_temperature 298
_diffrn_measured_fraction_theta_full 1.0
_diffrn_measured_fraction_theta_max 0.97
_diffrn_measurement_device 'Rigaku R-axis Rapid'
_diffrn_measurement_method w
_diffrn_radiation_type 'Mo K\a'
_diffrn_radiation_wavelength 0.71073
_diffrn_reflns_av_R_equivalents 0.0167
_diffrn_reflns_limit_h_max 21
_diffrn_reflns_limit_h_min -21
_diffrn_reflns_limit_k_max 19
_diffrn_reflns_limit_k_min -19
_diffrn_reflns_limit_l_max 24
_diffrn_reflns_limit_l_min -24
_diffrn_reflns_number 238374
_diffrn_reflns_theta_full 28.28
_diffrn_reflns_theta_max 41.43
_exptl_absorpt_coefficient_mu 0.171
_exptl_absorpt_correction_type none
_exptl_crystal_colour colorless
_exptl_crystal_density_diffrn 1.794
_exptl_crystal_description 'pyramid '
_exptl_crystal_F_000 912.0
_exptl_crystal_size_max 0.29
_exptl_crystal_size_mid 0.29
_exptl_crystal_size_min 0.29
_refine_diff_density_max 0.15
_refine_diff_density_min -0.11
_refine_ls_extinction_coef 0.0
_refine_ls_extinction_method none
_refine_ls_goodness_of_fit_ref 1.14
_refine_ls_hydrogen_treatment refall
_refine_ls_number_parameters 604
_refine_ls_number_reflns 3943
_refine_ls_R_factor_gt 0.0178
_refine_ls_shift/su_max 0.0000
_refine_ls_structure_factor_coef Fsqd
_refine_ls_weighting_details
;    calc w2 = q/[s^2^(Fo^2^) + (0.015 P)^2^ + 0.056 P + 0.00 + 0.00 sin(th)]
     where P = (1.0000 Fo^2^ + 0.0000 Fc^2^)
           q = 1.0
;
_refine_ls_weighting_scheme calc
_refine_ls_wR_factor_ref 0.0201
_reflns_number_gt 3943
_reflns_number_total 5403
_reflns_threshold_expression 'I>3\s, non-overlapped & non-partial reflections'
_cod_data_source_file sh5121sup1.cif
_cod_data_source_block RDX298KHarmonic
_cod_depositor_comments
;
The following automatic conversions were performed:

'_symmetry_cell_setting' value 'Orthorhombic' changed to
'orthorhombic' according to
/home/saulius/struct/CIF-dictionaries/cif_core.dic dictionary named
'cif_core.dic' version 2.4.2 from 2011-04-26.

Automatic conversion script
Id: cif_fix_values 1891 2012-01-12 08:04:46Z andrius 
;
_cod_original_cell_volume 1644.46(8)
_cod_original_sg_symbol_H-M Pbca
_cod_original_formula_sum 'C3 H6 N6 O6 '
_cod_database_code 2019359

loop_
_symmetry_equiv_pos_site_id
_symmetry_equiv_pos_as_xyz
1 +X,+Y,+Z
2 1/2-X,-Y,1/2+Z
3 -X,1/2+Y,1/2-Z
4 1/2+X,1/2-Y,-Z
5 -X,-Y,-Z
6 1/2+X,+Y,1/2-Z
7 +X,1/2-Y,1/2+Z
8 1/2-X,1/2+Y,+Z

loop_
_atom_local_axes_atom_label
_atom_local_axes_atom0
_atom_local_axes_ax1
_atom_local_axes_atom1
_atom_local_axes_atom2
_atom_local_axes_ax2
O(1) N(4) Y O(1) O(2) X
O(2) N(4) Y O(2) O(1) X
O(3) N(5) Y O(3) O(4) X
O(4) N(5) Y O(4) O(3) X
O(5) N(6) Y O(5) O(6) X
O(6) N(6) Y O(6) O(5) X
N(1) N(4) Y N(1) C(2) X
N(2) N(5) Y N(2) C(3) X
N(3) N(6) Y N(3) C(1) X
N(4) N(1) Y N(4) O(1) X
N(5) N(2) Y N(5) O(3) X
N(6) N(3) Y N(6) O(5) X
C(1) DUM0 Z C(1) N(3) Y
C(2) DUM1 Z C(2) N(1) Y
C(3) DUM2 Z C(3) N(2) Y
H(1A) C(1) Z H(1A) H(1B) Y
H(1B) C(1) Z H(1B) H(1A) Y
H(2A) C(2) Z H(2A) H(2B) Y
H(2B) C(2) Z H(2B) H(2A) Y
H(3A) C(3) Z H(3A) H(3B) Y
H(3B) C(3) Z H(3B) H(3A) Y

loop_
_atom_rho_multipole_atom_label
_atom_rho_multipole_coeff_Pv
_atom_rho_multipole_coeff_P00
_atom_rho_multipole_coeff_P11
_atom_rho_multipole_coeff_P1-1
_atom_rho_multipole_coeff_P10
_atom_rho_multipole_coeff_P20
_atom_rho_multipole_coeff_P21
_atom_rho_multipole_coeff_P2-1
_atom_rho_multipole_coeff_P22
_atom_rho_multipole_coeff_P2-2
_atom_rho_multipole_coeff_P30
_atom_rho_multipole_coeff_P31
_atom_rho_multipole_coeff_P3-1
_atom_rho_multipole_coeff_P32
_atom_rho_multipole_coeff_P3-2
_atom_rho_multipole_coeff_P33
_atom_rho_multipole_coeff_P3-3
_atom_rho_multipole_coeff_P40
_atom_rho_multipole_coeff_P41
_atom_rho_multipole_coeff_P4-1
_atom_rho_multipole_coeff_P42
_atom_rho_multipole_coeff_P4-2
_atom_rho_multipole_coeff_P43
_atom_rho_multipole_coeff_P4-3
_atom_rho_multipole_coeff_P44
_atom_rho_multipole_coeff_P4-4
_atom_rho_multipole_kappa
_atom_rho_multipole_kappa_prime0
_atom_rho_multipole_kappa_prime1
_atom_rho_multipole_kappa_prime2
_atom_rho_multipole_kappa_prime3
_atom_rho_multipole_kappa_prime4
_atom_rho_multipole_radial_slater_n0
_atom_rho_multipole_radial_slater_zeta0
_atom_rho_multipole_radial_slater_n1
_atom_rho_multipole_radial_slater_zeta1
_atom_rho_multipole_radial_slater_n2
_atom_rho_multipole_radial_slater_zeta2
_atom_rho_multipole_radial_slater_n3
_atom_rho_multipole_radial_slater_zeta3
_atom_rho_multipole_radial_slater_n4
_atom_rho_multipole_radial_slater_zeta4
O(1) 6.040500(19) 0 0.04(2) 0.09(2) 0.03(2) 0.04(3) 0.00(3) 0.01(3) 0.27(2) 0.13(2) -0.067(11) -0.131(10) -0.085(10) 0.034(10) 0.055(11) -0.231(10) -0.056(11) -0.014(14) -0.014(13) -0.031(13) 0.012(13) -0.037(14) -0.015(13) 0.016(14) 0.023(13) -0.066(13) 0.970(2) 1.305(16) 1.305201 1.305201 1.305201 1.305201 2 4.4974 2 4.4974 2 4.4974 3 4.4974 4 4.4974
O(2) 6.16420(2) 0 -0.31(3) -0.15(2) -0.18(3) -0.26(4) 0.07(4) 0.07(4) 0.16(3) 0.18(3) 0.186(15) 0.001(14) 0.129(14) -0.127(12) -0.194(13) -0.064(11) -0.249(11) -0.03(2) -0.096(19) -0.064(19) 0.039(17) -0.069(18) 0.040(16) 0.068(16) 0.064(14) 0.077(14) 0.970(2) 1.305(16) 1.305201 1.305201 1.305201 1.305201 2 4.4974 2 4.4974 2 4.4974 3 4.4974 4 4.4974
O(3) 5.90880(2) 0 0.11(3) 0.29(3) -0.27(4) 0.05(5) 0.05(4) -0.07(4) 0.21(3) 0.15(4) -0.132(17) -0.153(15) 0.139(16) 0.122(15) 0.032(17) -0.275(14) 0.046(16) 0.01(2) 0.04(2) -0.03(2) -0.04(2) -0.11(2) 0.01(2) 0.03(2) -0.028(19) -0.081(19) 0.970(2) 1.305(16) 1.305201 1.305201 1.305201 1.305201 2 4.4974 2 4.4974 2 4.4974 3 4.4974 4 4.4974
O(4) 6.13670(2) 0 -0.24(3) -0.18(3) -0.03(3) -0.15(5) -0.03(4) -0.06(4) 0.08(3) 0.14(3) -0.114(15) -0.006(15) 0.001(14) 0.135(13) 0.061(15) -0.036(13) -0.230(13) 0.02(2) 0.03(2) 0.03(2) 0.022(18) 0.01(2) -0.037(18) -0.021(18) 0.023(16) 0.024(16) 0.970(2) 1.305(16) 1.305201 1.305201 1.305201 1.305201 2 4.4974 2 4.4974 2 4.4974 3 4.4974 4 4.4974
O(5) 6.19290(2) 0 -0.42(4) -0.28(3) 0.11(3) -0.07(4) -0.03(5) -0.09(4) 0.08(4) 0.18(4) 0.311(16) 0.008(16) -0.072(16) -0.285(15) -0.176(18) -0.161(19) -0.390(19) -0.03(2) -0.02(2) 0.03(2) 0.01(2) 0.07(2) 0.18(2) -0.06(2) 0.20(2) 0.06(2) 0.970(2) 1.305(16) 1.305201 1.305201 1.305201 1.305201 2 4.4974 2 4.4974 2 4.4974 3 4.4974 4 4.4974
O(6) 5.92060(2) 0 0.23(4) 0.22(3) -0.12(3) -0.04(4) -0.00(4) 0.13(4) 0.33(4) 0.07(4) 0.070(15) -0.284(15) -0.178(15) -0.089(15) -0.180(18) -0.211(17) 0.212(18) 0.02(2) 0.03(2) 0.021(19) 0.038(19) -0.05(2) 0.06(2) -0.07(2) -0.10(2) -0.06(2) 0.970(2) 1.305(16) 1.305201 1.305201 1.305201 1.305201 2 4.4974 2 4.4974 2 4.4974 3 4.4974 4 4.4974
N(1) 4.823800(7) 0 0.103(15) -0.084(14) 0.031(14) 0.058(14) 0.021(16) -0.006(14) 0.067(15) -0.023(15) 0.005(10) -0.015(10) 0.016(9) 0.040(10) 0.030(10) 0.048(10) -0.156(10) -0.008(12) -0.029(12) 0.002(11) 0.012(12) 0.031(12) 0.013(13) -0.012(11) -0.022(12) -0.016(11) 0.992(3) 1.09(4) 1.086398 1.086398 1.086398 1.086398 2 3.81056 2 3.81056 2 3.81056 3 3.81056 4 3.81056
N(2) 4.783200(8) 0 0.070(15) -0.056(13) 0.042(11) 0.063(12) -0.015(13) -0.014(11) 0.070(14) 0.007(14) 0.024(9) -0.037(8) -0.008(8) -0.025(9) -0.068(9) 0.032(10) -0.121(9) 0.007(11) 0.020(10) -0.008(10) 0.002(11) 0.027(10) -0.014(12) 0.024(10) -0.009(12) -0.019(11) 0.992(3) 1.09(4) 1.086398 1.086398 1.086398 1.086398 2 3.81056 2 3.81056 2 3.81056 3 3.81056 4 3.81056
N(3) 4.794600(9) 0 -0.067(15) -0.010(15) -0.055(13) 0.073(13) -0.030(14) -0.051(14) 0.047(15) -0.013(15) 0.026(9) -0.042(9) 0.023(9) 0.041(10) -0.022(9) 0.016(10) -0.108(9) -0.006(12) 0.000(11) -0.002(11) 0.026(12) 0.005(11) 0.012(12) 0.057(11) 0.010(12) -0.015(11) 0.992(3) 1.09(4) 1.086398 1.086398 1.086398 1.086398 2 3.81056 2 3.81056 2 3.81056 3 3.81056 4 3.81056
N(4) 5.130100(12) 0 -0.009(16) 0.075(19) -0.082(14) -0.387(16) 0.043(15) 0.037(14) 0.137(19) -0.132(17) 0.095(18) 0.072(15) -0.037(15) -0.141(17) -0.005(18) -0.16(2) -0.41(2) 0.11(2) -0.04(2) -0.047(19) -0.098(19) 0.023(19) 0.09(2) 0.08(2) 0.34(3) 0.03(2) 0.964(2) 0.668(10) 0.667662 0.667662 0.667662 0.667662 2 3.81056 2 3.81056 2 3.81056 3 3.81056 4 3.81056
N(5) 5.102800(14) 0 -0.006(18) 0.011(17) 0.053(14) -0.341(17) 0.015(17) -0.058(15) 0.162(19) -0.090(19) -0.05(2) -0.034(16) -0.040(17) 0.046(18) -0.08(2) -0.13(2) -0.42(2) 0.06(2) -0.05(2) 0.01(2) -0.02(2) 0.03(2) -0.06(2) -0.02(3) 0.34(3) 0.03(3) 0.964(2) 0.668(10) 0.667662 0.667662 0.667662 0.667662 2 3.81056 2 3.81056 2 3.81056 3 3.81056 4 3.81056
N(6) 5.093500(15) 0 -0.008(18) -0.025(19) -0.038(15) -0.366(17) 0.002(18) 0.038(16) 0.17(2) 0.28(2) 0.02(2) -0.013(17) -0.005(17) -0.10(2) 0.02(2) 0.45(3) -0.41(2) 0.12(2) 0.05(2) -0.04(2) -0.03(2) -0.09(2) 0.01(3) 0.01(3) 0.35(4) -0.06(3) 0.964(2) 0.668(10) 0.667662 0.667662 0.667662 0.667662 2 3.81056 2 3.81056 2 3.81056 3 3.81056 4 3.81056
C(1) 4.244200(9) 0 0.216(19) -0.03(2) -0.017(19) -0.03(2) 0.057(16) -0.06(2) 0.066(19) -0.06(2) 0.14(2) 0.10(3) 0.004(18) 0.40(2) -0.10(3) 0.04(2) -0.06(2) -0.11(2) 0.05(3) 0.01(2) -0.11(2) 0.02(3) 0.04(2) -0.05(2) 0.13(2) -0.02(2) 0.964(3) 0.864(14) 0.863756 0.863756 0.863756 0.863756 2 3.1303 2 3.1303 2 3.1303 3 3.1303 4 3.1303
C(2) 4.271800(6) 0 0.054(19) -0.052(19) 0.106(18) 0.011(19) -0.004(15) 0.074(18) 0.109(18) -0.05(2) 0.020(19) 0.04(2) -0.005(17) 0.39(2) -0.08(3) -0.042(19) 0.09(2) -0.13(2) 0.05(3) -0.03(2) -0.05(2) -0.03(2) 0.01(2) -0.05(2) 0.08(2) -0.04(2) 0.964(3) 0.864(14) 0.863756 0.863756 0.863756 0.863756 2 3.1303 2 3.1303 2 3.1303 3 3.1303 4 3.1303
C(3) 4.269300(9) 0 -0.022(17) -0.02(2) 0.098(17) 0.014(17) 0.001(14) 0.037(18) 0.087(16) -0.01(2) 0.050(17) -0.01(2) 0.001(17) 0.42(2) -0.05(2) -0.024(19) 0.07(2) -0.13(2) 0.03(2) 0.01(2) -0.01(2) -0.01(2) -0.01(2) 0.03(2) 0.09(2) -0.05(2) 0.964(3) 0.864(14) 0.863756 0.863756 0.863756 0.863756 2 3.1303 2 3.1303 2 3.1303 3 3.1303 4 3.1303
H(1A) 0.730800(11) 0 -0.10(2) -0.14(2) 0.130(15) 0.00(2) 0 0 0 0 0 0 0 0 0 0 0 0 0 0 0 0 0 0 0 0 1.2 1.2 1.2 1.2 1.2 1.2 0 1.9154 1 1.9154 2 1.9154 3 1.9154 4 1.9154
H(1B) 1.065700(9) 0 0.01(3) 0.07(3) 0.224(15) 0.10(2) 0 0 0 0 0 0 0 0 0 0 0 0 0 0 0 0 0 0 0 0 1.2 1.2 1.2 1.2 1.2 1.2 0 1.9154 1 1.9154 2 1.9154 3 1.9154 4 1.9154
H(2A) 0.773900(8) 0 0.01(2) -0.15(3) 0.169(14) 0.03(2) 0 0 0 0 0 0 0 0 0 0 0 0 0 0 0 0 0 0 0 0 1.2 1.2 1.2 1.2 1.2 1.2 0 1.9154 1 1.9154 2 1.9154 3 1.9154 4 1.9154
H(2B) 0.905500(7) 0 -0.12(2) 0.02(2) 0.138(14) 0.10(2) 0 0 0 0 0 0 0 0 0 0 0 0 0 0 0 0 0 0 0 0 1.2 1.2 1.2 1.2 1.2 1.2 0 1.9154 1 1.9154 2 1.9154 3 1.9154 4 1.9154
H(3A) 0.830500(9) 0 0.01(2) -0.08(3) 0.198(14) 0.02(2) 0 0 0 0 0 0 0 0 0 0 0 0 0 0 0 0 0 0 0 0 1.2 1.2 1.2 1.2 1.2 1.2 0 1.9154 1 1.9154 2 1.9154 3 1.9154 4 1.9154
H(3B) 0.815400(10) 0 -0.00(2) -0.06(2) 0.162(14) 0.02(2) 0 0 0 0 0 0 0 0 0 0 0 0 0 0 0 0 0 0 0 0 1.2 1.2 1.2 1.2 1.2 1.2 0 1.9154 1 1.9154 2 1.9154 3 1.9154 4 1.9154

loop_
_atom_site_aniso_label
_atom_site_aniso_U_11
_atom_site_aniso_U_22
_atom_site_aniso_U_33
_atom_site_aniso_U_12
_atom_site_aniso_U_13
_atom_site_aniso_U_23
O(1) 0.0408(5) 0.0593(6) 0.0408(5) -0.0119(5) -0.0113(4) -0.0009(5)
O(2) 0.0423(6) 0.0564(9) 0.0689(8) 0.0073(6) -0.0204(6) 0.0066(8)
O(3) 0.0568(8) 0.0612(10) 0.0714(10) 0.0101(8) 0.0229(8) -0.0085(9)
O(4) 0.0726(10) 0.0821(10) 0.0264(4) -0.0031(10) 0.0094(5) -0.0055(5)
O(5) 0.0911(12) 0.0640(10) 0.0471(7) 0.0182(10) 0.0220(8) 0.0221(7)
O(6) 0.0523(8) 0.0417(7) 0.1001(11) -0.0062(6) 0.0263(8) 0.0076(9)
N(1) 0.0339(2) 0.0319(3) 0.0383(2) -0.0010(2) -0.0127(2) -0.0010(2)
N(2) 0.0289(2) 0.0371(3) 0.02528(18) -0.00503(19) 0.00113(17) -0.00411(19)
N(3) 0.0273(2) 0.0353(3) 0.0359(2) 0.0015(2) 0.00031(19) 0.0057(2)
N(4) 0.02999(15) 0.0465(2) 0.02858(14) -0.00488(15) -0.00636(12) 0.00632(15)
N(5) 0.04057(19) 0.0432(2) 0.03390(18) -0.00748(18) 0.01102(15) -0.00976(15)
N(6) 0.0399(2) 0.0346(2) 0.0559(3) 0.00943(19) 0.01869(19) 0.01223(19)
C(1) 0.0377(2) 0.0347(2) 0.0376(2) 0.00117(18) -0.00672(17) -0.00722(18)
C(2) 0.0421(2) 0.0295(2) 0.03100(18) -0.00463(17) -0.00540(16) 0.00395(15)
C(3) 0.02192(15) 0.0459(2) 0.02935(16) -0.00240(15) -0.00089(12) -0.00013(17)
H(1A) 0.056(8) 0.030(6) 0.109(12) -0.010(6) 0.009(8) -0.014(7)
H(1B) 0.069(8) 0.075(7) 0.040(5) 0.009(6) 0.013(5) -0.009(5)
H(2A) 0.051(7) 0.048(8) 0.076(8) 0.004(6) -0.014(6) -0.009(7)
H(2B) 0.070(8) 0.066(7) 0.053(7) -0.037(6) 0.007(6) 0.016(6)
H(3A) 0.053(7) 0.077(8) 0.041(6) 0.011(6) 0.002(6) 0.004(6)
H(3B) 0.039(6) 0.056(6) 0.054(7) 0.000(5) 0.009(5) -0.006(5)

loop_
_atom_site_label
_atom_site_fract_x
_atom_site_fract_y
_atom_site_fract_z
_atom_site_occupancy
_atom_site_symmetry_multiplicity
_atom_site_U_iso_or_equiv
O(1) 0.56846(13) 0.43427(18) 0.26465(11) 1 8 0.047
O(2) 0.59453(15) 0.2404(2) 0.23053(19) 1 8 0.056
O(3) 0.4734(2) 0.1388(2) -0.0225(2) 1 8 0.063
O(4) 0.3558(2) 0.2495(3) -0.11238(10) 1 8 0.060
O(5) 0.3181(3) 0.5303(3) -0.06806(17) 1 8 0.067
O(6) 0.4286(2) 0.6011(2) 0.0492(3) 1 8 0.065
N(1) 0.43638(6) 0.33385(7) 0.17584(5) 1 8 0.035
N(2) 0.32231(5) 0.23197(6) 0.05389(4) 1 8 0.030
N(3) 0.29900(5) 0.45348(7) 0.08838(5) 1 8 0.033
N(4) 0.53777(3) 0.33516(4) 0.22628(3) 1 8 0.035
N(5) 0.38834(4) 0.20759(4) -0.03308(3) 1 8 0.039
N(6) 0.35299(4) 0.52971(4) 0.01650(4) 1 8 0.043
C(1) 0.35799(4) 0.43950(5) 0.18450(4) 1 8 0.037
C(2) 0.38140(4) 0.21557(4) 0.14950(3) 1 8 0.034
C(3) 0.24458(3) 0.33936(5) 0.05038(3) 1 8 0.032
H(1A) 0.402891 0.524029 0.207732 1 8 0.065
H(1B) 0.290711 0.420236 0.239911 1 8 0.061
H(2A) 0.443314 0.139185 0.1495 1 8 0.058
H(2B) 0.317421 0.193899 0.207304 1 8 0.063
H(3A) 0.209356 0.353637 -0.025273 1 8 0.057
H(3B) 0.172134 0.320912 0.1007 1 8 0.049

loop_
_geom_angle_atom_site_label_1
_geom_angle_atom_site_label_2
_geom_angle_atom_site_label_3
_geom_angle
_geom_angle_site_symmetry_1
_geom_angle_site_symmetry_2
_geom_angle_site_symmetry_3
_geom_angle_publ_flag
N(4) N(1) C(1) 119.77(6) 1_555 1_555 1_555 yes
N(4) N(1) C(2) 120.40(6) 1_555 1_555 1_555 yes
C(1) N(1) C(2) 114.88(5) 1_555 1_555 1_555 yes
N(5) N(2) C(2) 115.55(6) 1_555 1_555 1_555 yes
N(5) N(2) C(3) 117.19(5) 1_555 1_555 1_555 yes
C(2) N(2) C(3) 114.54(5) 1_555 1_555 1_555 yes
N(6) N(3) C(1) 116.22(6) 1_555 1_555 1_555 yes
N(6) N(3) C(3) 116.65(6) 1_555 1_555 1_555 yes
C(1) N(3) C(3) 114.62(5) 1_555 1_555 1_555 yes
O(1) N(4) O(2) 123.21(14) 1_555 1_555 1_555 yes
O(1) N(4) N(1) 117.63(9) 1_555 1_555 1_555 yes
O(2) N(4) N(1) 119.15(12) 1_555 1_555 1_555 yes
O(3) N(5) O(4) 124.84(18) 1_555 1_555 1_555 yes
O(3) N(5) N(2) 116.95(14) 1_555 1_555 1_555 yes
O(4) N(5) N(2) 118.12(13) 1_555 1_555 1_555 yes
O(5) N(6) O(6) 124.3(2) 1_555 1_555 1_555 yes
O(5) N(6) N(3) 119.16(19) 1_555 1_555 1_555 yes
O(6) N(6) N(3) 116.18(17) 1_555 1_555 1_555 yes
N(1) C(1) N(3) 107.86(5) 1_555 1_555 1_555 yes
N(1) C(1) H(1A) 111.73 1_555 1_555 1_555 yes
N(1) C(1) H(1B) 110.64 1_555 1_555 1_555 yes
N(3) C(1) H(1A) 112.71 1_555 1_555 1_555 yes
N(3) C(1) H(1B) 105.57 1_555 1_555 1_555 yes
H(1A) C(1) H(1B) 108.16 1_555 1_555 1_555 yes
N(1) C(2) N(2) 107.98(4) 1_555 1_555 1_555 yes
N(1) C(2) H(2A) 111.38 1_555 1_555 1_555 yes
N(1) C(2) H(2B) 108.43 1_555 1_555 1_555 yes
N(2) C(2) H(2A) 113.82 1_555 1_555 1_555 yes
N(2) C(2) H(2B) 108.27 1_555 1_555 1_555 yes
H(2A) C(2) H(2B) 106.80 1_555 1_555 1_555 yes
N(2) C(3) N(3) 112.38(4) 1_555 1_555 1_555 yes
N(2) C(3) H(3A) 111.77 1_555 1_555 1_555 yes
N(2) C(3) H(3B) 108.27 1_555 1_555 1_555 yes
N(3) C(3) H(3A) 110.96 1_555 1_555 1_555 yes
N(3) C(3) H(3B) 106.00 1_555 1_555 1_555 yes
H(3A) C(3) H(3B) 107.12 1_555 1_555 1_555 yes

loop_
_geom_bond_atom_site_label_1
_geom_bond_atom_site_label_2
_geom_bond_distance
_geom_bond_site_symmetry_1
_geom_bond_site_symmetry_2
_geom_bond_publ_flag
O(1) N(4) 1.2306(16) 1_555 1_555 yes
O(2) N(4) 1.213(2) 1_555 1_555 yes
O(3) N(5) 1.241(3) 1_555 1_555 yes
O(4) N(5) 1.200(2) 1_555 1_555 yes
O(5) N(6) 1.188(3) 1_555 1_555 yes
O(6) N(6) 1.242(3) 1_555 1_555 yes
N(1) N(4) 1.3525(7) 1_555 1_555 yes
N(1) C(1) 1.4582(8) 1_555 1_555 yes
N(1) C(2) 1.4625(8) 1_555 1_555 yes
N(2) N(5) 1.4051(7) 1_555 1_555 yes
N(2) C(2) 1.4474(7) 1_555 1_555 yes
N(2) C(3) 1.4643(8) 1_555 1_555 yes
N(3) N(6) 1.4008(7) 1_555 1_555 yes
N(3) C(1) 1.4497(8) 1_555 1_555 yes
N(3) C(3) 1.4663(8) 1_555 1_555 yes
C(1) H(1A) 1.0900 1_555 1_555 yes
C(1) H(1B) 1.0900 1_555 1_555 yes
C(2) H(2A) 1.0900 1_555 1_555 yes
C(2) H(2B) 1.0900 1_555 1_555 yes
C(3) H(3A) 1.0900 1_555 1_555 yes
C(3) H(3B) 1.0900 1_555 1_555 yes

loop_
_atom_dummy_label
_atom_dummy_fract_x
_atom_dummy_fract_y
_atom_dummy_fract_z
DUM0 0.3479 0.4709 0.2227
DUM1 0.3809 0.1675 0.1758
DUM2 0.1939 0.3351 0.0385
